data_7238018
loop_
_publ_author_name
'Ilmi, Rashid'
'Khan, Muhammad S.'
'Sun, Weidong'
'Zhou, Liang'
'Wong, Wai-Yeung'
'Raithby, Paul R.'

_publ_section_title
;
 A single component white electroluminescent device fabricated from a
 metallo-organic terbium complex
;
_journal_issue 44
_journal_name_full 'Journal of Materials Chemistry C'
_journal_page_first 13966
_journal_paper_doi 10.1039/C9TC04653D
_journal_volume 7
_journal_year 2019
_chemical_formula_moiety 'C51 H40 F9 O9 P2 Tb'
_chemical_formula_sum 'C51 H40 F9 O9 P2 Tb'
_chemical_formula_weight 1188.69
_chemical_name_common Tb2
_space_group_crystal_system triclinic
_space_group_IT_number 2
_space_group_name_Hall '-P 1'
_space_group_name_H-M_alt 'P -1'
_atom_sites_solution_hydrogens geom
_atom_sites_solution_primary direct
_audit_creation_date 2018-11-25
_audit_creation_method
;
Olex2 1.2
(compiled 2017.08.10 svn.r3458 for OlexSys, GUI svn.r5381)
;
_audit_update_record
;
2019-07-23 deposited with the CCDC.	2019-10-23 downloaded from the CCDC.
;
_cell_angle_alpha 94.449(2)
_cell_angle_beta 110.577(2)
_cell_angle_gamma 110.301(2)
_cell_formula_units_Z 2
_cell_length_a 12.9304(3)
_cell_length_b 13.7121(3)
_cell_length_c 16.7959(4)
_cell_measurement_reflns_used 18114
_cell_measurement_temperature 149.6(9)
_cell_measurement_theta_max 29.1770
_cell_measurement_theta_min 3.2890
_cell_volume 2546.39(12)
_computing_cell_refinement 'CrysAlisPro 1.171.38.46 (Rigaku OD, 2015)'
_computing_data_collection 'CrysAlisPro 1.171.38.46 (Rigaku OD, 2015)'
_computing_data_reduction 'CrysAlisPro 1.171.38.46 (Rigaku OD, 2015)'
_computing_molecular_graphics 'Olex2 (Dolomanov et al., 2009)'
_computing_publication_material 'Olex2 (Dolomanov et al., 2009)'
_computing_structure_refinement 'ShelXL (Sheldrick, 2015)'
_computing_structure_solution 'SIR97 (Burla et al., 2007)'
_diffrn_ambient_environment N~2~
_diffrn_ambient_temperature 149.6(9)
_diffrn_detector 'CCD plate'
_diffrn_detector_area_resol_mean 10.3795
_diffrn_detector_type Atlas
_diffrn_measured_fraction_theta_full 0.995
_diffrn_measured_fraction_theta_max 0.981
_diffrn_measurement_details
;
List of Runs (angles in degrees, time in seconds):

  # Type    Start    End  Width  t~exp~   \w     \q     \k     \f   Frames
#--------------------------------------------------------------------------
  1  \w    -84.00  18.00   1.00   17.68    --  -10.53 -57.00 -60.00  102
  2  \w    -21.00  88.00   1.00   17.68    --   11.70  77.00-150.00  109
  3  \w    -64.00  44.00   1.00   17.68    --   11.70 -77.00  90.00  108
  4  \w    -39.00  63.00   1.00   17.68    --  -10.53  57.00 -90.00  102
  5  \w     53.00  99.00   1.00   17.68    --   11.70-179.00 120.00   46
  6  \w    -16.00  85.00   1.00   17.68    --   11.70  57.00 120.00  101
  7  \w    -61.00 -29.00   1.00   17.68    --   11.70 -57.00 -30.00   32
;
_diffrn_measurement_device 'four-circle diffractometer'
_diffrn_measurement_device_type 'Gemini A-Ultra'
_diffrn_measurement_method '\w scans'
_diffrn_orient_matrix_type 'CrysAlisPro convention (1999,Acta A55,543-557)'
_diffrn_orient_matrix_UB_11 -0.0226270000
_diffrn_orient_matrix_UB_12 0.0369981000
_diffrn_orient_matrix_UB_13 -0.0185034000
_diffrn_orient_matrix_UB_21 0.0518691000
_diffrn_orient_matrix_UB_22 0.0428183000
_diffrn_orient_matrix_UB_23 0.0314403000
_diffrn_orient_matrix_UB_31 0.0298035000
_diffrn_orient_matrix_UB_32 0.0022978000
_diffrn_orient_matrix_UB_33 -0.0285425000
_diffrn_radiation_monochromator graphite
_diffrn_radiation_probe x-ray
_diffrn_radiation_type MoK\a
_diffrn_radiation_wavelength 0.71073
_diffrn_reflns_av_R_equivalents 0.0521
_diffrn_reflns_av_unetI/netI 0.0510
_diffrn_reflns_Laue_measured_fraction_full 0.995
_diffrn_reflns_Laue_measured_fraction_max 0.981
_diffrn_reflns_limit_h_max 16
_diffrn_reflns_limit_h_min -16
_diffrn_reflns_limit_k_max 17
_diffrn_reflns_limit_k_min -17
_diffrn_reflns_limit_l_max 21
_diffrn_reflns_limit_l_min -21
_diffrn_reflns_number 40032
_diffrn_reflns_point_group_measured_fraction_full 0.995
_diffrn_reflns_point_group_measured_fraction_max 0.981
_diffrn_reflns_theta_full 25.242
_diffrn_reflns_theta_max 27.484
_diffrn_reflns_theta_min 4.192
_diffrn_source 'fine-focus sealed X-ray tube'
_diffrn_source_type 'Enhance (Mo) X-ray Source'
_exptl_absorpt_coefficient_mu 1.538
_exptl_absorpt_correction_T_max 1.00000
_exptl_absorpt_correction_T_min 0.89476
_exptl_absorpt_correction_type multi-scan
_exptl_absorpt_process_details
;
CrysAlisPro 1.171.38.46 (Rigaku Oxford Diffraction, 2015)
Empirical absorption correction using spherical harmonics,
 implemented in SCALE3 ABSPACK scaling algorithm.
;
_exptl_crystal_colour colourless
_exptl_crystal_colour_primary colourless
_exptl_crystal_density_diffrn 1.550
_exptl_crystal_description block
_exptl_crystal_F_000 1188
_exptl_crystal_recrystallization_method 'Recrystallised from methanol'
_exptl_crystal_size_max 0.3
_exptl_crystal_size_mid 0.3
_exptl_crystal_size_min 0.3
_exptl_transmission_factor_max 1.000
_exptl_transmission_factor_min 0.8948
_refine_diff_density_max 1.322
_refine_diff_density_min -1.130
_refine_diff_density_rms 0.096
_refine_ls_extinction_method none
_refine_ls_goodness_of_fit_ref 1.026
_refine_ls_hydrogen_treatment constr
_refine_ls_matrix_type full
_refine_ls_number_parameters 680
_refine_ls_number_reflns 11461
_refine_ls_number_restraints 36
_refine_ls_restrained_S_all 1.026
_refine_ls_R_factor_all 0.0458
_refine_ls_R_factor_gt 0.0348
_refine_ls_shift/su_max 0.001
_refine_ls_shift/su_mean 0.000
_refine_ls_structure_factor_coef Fsqd
_refine_ls_weighting_details 'w=1/[\s^2^(Fo^2^)+(0.0381P)^2^+1.1076P] where P=(Fo^2^+2Fc^2^)/3'
_refine_ls_weighting_scheme calc
_refine_ls_wR_factor_gt 0.0765
_refine_ls_wR_factor_ref 0.0818
_reflns_Friedel_coverage 0.000
_reflns_number_gt 9864
_reflns_number_total 11461
_reflns_threshold_expression 'I > 2\s(I)'
_cod_data_source_file c9tc04653d2.cif
_cod_data_source_block p18prr322
_cod_original_cell_volume 2546.39(11)
_cod_database_code 7238018
_shelxl_version_number 2013-4
_shelx_space_group_comment
;
The symmetry employed for this shelxl refinement is uniquely defined
by the following loop, which should always be used as a source of
symmetry information in preference to the above space-group names.
They are only intended as comments.
;
_shelx_estimated_absorpt_t_max 0.655
_shelx_estimated_absorpt_t_min 0.655

loop_
_space_group_symop_operation_xyz
'x, y, z'
'-x, -y, -z'

loop_
_atom_site_label
_atom_site_type_symbol
_atom_site_fract_x
_atom_site_fract_y
_atom_site_fract_z
_atom_site_U_iso_or_equiv
_atom_site_adp_type
_atom_site_occupancy
_atom_site_site_symmetry_order
_atom_site_calc_flag
_atom_site_refinement_flags_posn
_atom_site_refinement_flags_adp
_atom_site_refinement_flags_occupancy
_atom_site_disorder_assembly
_atom_site_disorder_group
Tb1 Tb 0.09321(2) 0.22188(2) 0.22160(2) 0.02191(5) Uani 1 1 d . . . . .
P1 P 0.19049(7) 0.51824(6) 0.23712(5) 0.02437(16) Uani 1 1 d . . . . .
P2 P -0.19309(7) 0.26097(6) 0.20196(5) 0.02585(17) Uani 1 1 d . . . . .
F1 F 0.3286(15) 0.1506(9) 0.0168(14) 0.111(6) Uani 0.513(18) 1 d . U P A 1
F2 F 0.4199(8) 0.2740(19) 0.1267(5) 0.101(6) Uani 0.513(18) 1 d . U P A 1
F3 F 0.3347(10) 0.3044(14) 0.0084(12) 0.115(6) Uani 0.513(18) 1 d . U P A 1
F1A F 0.3818(11) 0.1838(17) 0.1129(9) 0.108(4) Uani 0.487(18) 1 d . U P A 2
F2A F 0.3831(18) 0.3224(8) 0.0749(18) 0.139(8) Uani 0.487(18) 1 d . U P A 2
F3A F 0.3037(12) 0.1798(16) -0.0192(7) 0.108(7) Uani 0.487(18) 1 d . U P A 2
F4 F 0.2487(3) -0.0458(3) 0.41663(19) 0.0908(10) Uani 1 1 d . . . . .
F5 F 0.2778(3) -0.0732(2) 0.30060(19) 0.0822(9) Uani 1 1 d . . . . .
F6 F 0.3674(2) 0.0798(2) 0.38446(18) 0.0686(7) Uani 1 1 d . . . . .
F7 F 0.1992(3) 0.1875(3) 0.57377(18) 0.1133(13) Uani 1 1 d . . . . .
F8 F 0.0642(3) 0.2449(2) 0.51776(17) 0.0818(9) Uani 1 1 d . . . . .
F9 F 0.0361(3) 0.0894(2) 0.46455(17) 0.0739(8) Uani 1 1 d . . . . .
O1 O 0.14304(18) 0.39956(16) 0.21069(13) 0.0258(4) Uani 1 1 d . . . . .
O2 O -0.07364(18) 0.25822(17) 0.21753(13) 0.0280(4) Uani 1 1 d . . . . .
O3 O -0.06809(19) 0.45633(16) 0.16063(14) 0.0288(5) Uani 1 1 d . . . . .
O4 O -0.02870(19) 0.15069(17) 0.06992(13) 0.0294(5) Uani 1 1 d . . . . .
O5 O 0.2185(2) 0.24298(18) 0.14469(14) 0.0333(5) Uani 1 1 d . . . . .
O6 O -0.0595(2) 0.05094(17) 0.20414(14) 0.0326(5) Uani 1 1 d . . . . .
O7 O 0.1864(2) 0.10336(17) 0.26528(14) 0.0309(5) Uani 1 1 d . . . . .
O8 O 0.2950(2) 0.32458(17) 0.32960(14) 0.0339(5) Uani 1 1 d . . . . .
O9 O 0.09393(19) 0.22125(17) 0.36151(13) 0.0298(5) Uani 1 1 d . . . . .
C1 C -0.0166(3) 0.1232(2) 0.00202(19) 0.0303(7) Uani 1 1 d . . . . .
C2 C 0.0963(3) 0.1446(3) -0.0015(2) 0.0390(8) Uani 1 1 d . . . . .
H2 H 0.0987 0.1175 -0.0542 0.047 Uiso 1 1 calc R . . . .
C3 C 0.2031(3) 0.2036(3) 0.0693(2) 0.0333(7) Uani 1 1 d . . . . .
C4 C -0.1275(4) 0.0684(3) -0.0814(2) 0.0435(9) Uani 1 1 d . . . . .
H4A H -0.1981 0.0367 -0.0678 0.065 Uiso 1 1 calc GR . . . .
H4B H -0.1181 0.0121 -0.1143 0.065 Uiso 1 1 calc GR . . . .
H4C H -0.1387 0.1205 -0.1167 0.065 Uiso 1 1 calc GR . . . .
C5 C 0.3203(4) 0.2294(4) 0.0559(3) 0.0583(11) Uani 1 1 d . . . . .
C6 C -0.0604(3) -0.0248(3) 0.2413(2) 0.0366(8) Uani 1 1 d . . . . .
C7 C 0.0447(3) -0.0393(3) 0.2920(2) 0.0408(8) Uani 1 1 d . . . . .
H7 H 0.0368 -0.0955 0.3222 0.049 Uiso 1 1 calc R . . . .
C8 C 0.1576(3) 0.0248(3) 0.2991(2) 0.0348(8) Uani 1 1 d . . . . .
C9 C -0.1807(4) -0.1055(3) 0.2310(3) 0.0519(10) Uani 1 1 d . . . . .
H9A H -0.2450 -0.0868 0.1935 0.078 Uiso 1 1 calc GR . . . .
H9B H -0.1839 -0.1060 0.2884 0.078 Uiso 1 1 calc GR . . . .
H9C H -0.1917 -0.1765 0.2043 0.078 Uiso 1 1 calc GR . . . .
C10 C 0.2618(4) -0.0035(3) 0.3507(3) 0.0466(9) Uani 1 1 d . . . . .
C11 C 0.3526(3) 0.3217(3) 0.4053(2) 0.0398(8) Uani 1 1 d . . . . .
C12 C 0.2968(3) 0.2756(3) 0.4609(2) 0.0428(9) Uani 1 1 d . . . . .
H12 H 0.3466 0.2763 0.5183 0.051 Uiso 1 1 calc R . . . .
C13 C 0.1748(3) 0.2306(3) 0.4346(2) 0.0340(7) Uani 1 1 d . . . . .
C14 C 0.4889(4) 0.3696(4) 0.4401(3) 0.0636(12) Uani 1 1 d . . . . .
H14A H 0.5158 0.3185 0.4185 0.095 Uiso 1 1 calc GR . . . .
H14B H 0.5231 0.3858 0.5040 0.095 Uiso 1 1 calc GR . . . .
H14C H 0.5161 0.4354 0.4201 0.095 Uiso 1 1 calc GR . . . .
C15 C 0.1215(4) 0.1869(4) 0.4983(2) 0.0508(10) Uani 1 1 d . . . . .
C16 C 0.3450(3) 0.5783(3) 0.2516(2) 0.0313(7) Uani 1 1 d . . . . .
C17 C 0.3898(3) 0.5141(3) 0.2192(2) 0.0413(8) Uani 1 1 d . . . . .
H17 H 0.3421 0.4399 0.1962 0.050 Uiso 1 1 calc R . . . .
C18 C 0.5039(4) 0.5579(4) 0.2203(3) 0.0592(11) Uani 1 1 d . . . . .
H18 H 0.5346 0.5139 0.1976 0.071 Uiso 1 1 calc R . . . .
C19 C 0.5734(4) 0.6654(4) 0.2544(3) 0.0589(11) Uani 1 1 d . . . . .
H19 H 0.6516 0.6953 0.2543 0.071 Uiso 1 1 calc R . . . .
C20 C 0.5315(3) 0.7294(3) 0.2882(3) 0.0516(10) Uani 1 1 d . . . . .
H20 H 0.5806 0.8033 0.3123 0.062 Uiso 1 1 calc R . . . .
C21 C 0.4177(3) 0.6863(3) 0.2873(2) 0.0444(9) Uani 1 1 d . . . . .
H21 H 0.3885 0.7307 0.3113 0.053 Uiso 1 1 calc R . . . .
C22 C 0.1119(3) 0.5725(2) 0.15335(18) 0.0259(6) Uani 1 1 d . . . . .
C23 C 0.1674(3) 0.6434(2) 0.1109(2) 0.0304(7) Uani 1 1 d . . . . .
H23 H 0.2526 0.6712 0.1301 0.036 Uiso 1 1 calc R . . . .
C24 C 0.0999(3) 0.6736(3) 0.0413(2) 0.0344(7) Uani 1 1 d . . . . .
H24 H 0.1384 0.7213 0.0125 0.041 Uiso 1 1 calc R . . . .
C25 C -0.0235(3) 0.6343(3) 0.0138(2) 0.0343(8) Uani 1 1 d . . . . .
H25 H -0.0697 0.6550 -0.0342 0.041 Uiso 1 1 calc R . . . .
C26 C -0.0808(3) 0.5653(3) 0.0549(2) 0.0333(7) Uani 1 1 d . . . . .
H26 H -0.1659 0.5390 0.0360 0.040 Uiso 1 1 calc R . . . .
C27 C -0.0127(3) 0.5349(2) 0.12396(19) 0.0262(6) Uani 1 1 d . . . . .
C28 C 0.1757(3) 0.5633(2) 0.33487(19) 0.0289(7) Uani 1 1 d . . . . .
C29 C 0.1901(3) 0.6674(3) 0.3594(2) 0.0400(8) Uani 1 1 d . . . . .
H29 H 0.2102 0.7172 0.3255 0.048 Uiso 1 1 calc R . . . .
C30 C 0.1750(4) 0.6990(3) 0.4335(2) 0.0505(10) Uani 1 1 d . . . . .
H30 H 0.1853 0.7706 0.4505 0.061 Uiso 1 1 calc R . . . .
C31 C 0.1453(4) 0.6269(3) 0.4826(2) 0.0526(10) Uani 1 1 d . . . . .
H31 H 0.1360 0.6490 0.5338 0.063 Uiso 1 1 calc R . . . .
C32 C 0.1289(4) 0.5225(3) 0.4578(2) 0.0488(10) Uani 1 1 d . . . . .
H32 H 0.1063 0.4724 0.4910 0.059 Uiso 1 1 calc R . . . .
C33 C 0.1455(3) 0.4904(3) 0.3842(2) 0.0359(8) Uani 1 1 d . . . . .
H33 H 0.1361 0.4189 0.3678 0.043 Uiso 1 1 calc R . . . .
C34 C -0.1221(3) 0.4789(3) 0.21306(19) 0.0291(7) Uani 1 1 d . . . . .
C35 C -0.1121(3) 0.5811(3) 0.2401(2) 0.0377(8) Uani 1 1 d . . . . .
H35 H -0.0685 0.6395 0.2217 0.045 Uiso 1 1 calc R . . . .
C36 C -0.1671(4) 0.5960(3) 0.2946(2) 0.0478(10) Uani 1 1 d . . . . .
H36 H -0.1612 0.6655 0.3138 0.057 Uiso 1 1 calc R . . . .
C37 C -0.2298(4) 0.5121(3) 0.3213(2) 0.0493(10) Uani 1 1 d . . . . .
H37 H -0.2673 0.5238 0.3585 0.059 Uiso 1 1 calc R . . . .
C38 C -0.2389(3) 0.4103(3) 0.2944(2) 0.0393(8) Uani 1 1 d . . . . .
H38 H -0.2824 0.3526 0.3136 0.047 Uiso 1 1 calc R . . . .
C39 C -0.1846(3) 0.3918(3) 0.23919(19) 0.0299(7) Uani 1 1 d . . . . .
C40 C -0.2956(3) 0.2165(3) 0.08843(19) 0.0293(7) Uani 1 1 d . . . . .
C41 C -0.3578(3) 0.2738(3) 0.0456(2) 0.0405(8) Uani 1 1 d . . . . .
H41 H -0.3467 0.3405 0.0759 0.049 Uiso 1 1 calc R . . . .
C42 C -0.4368(3) 0.2338(4) -0.0418(2) 0.0495(10) Uani 1 1 d . . . . .
H42 H -0.4788 0.2737 -0.0715 0.059 Uiso 1 1 calc R . . . .
C43 C -0.4539(3) 0.1367(4) -0.0852(2) 0.0492(10) Uani 1 1 d . . . . .
H43 H -0.5085 0.1092 -0.1448 0.059 Uiso 1 1 calc R . . . .
C44 C -0.3926(3) 0.0796(4) -0.0428(2) 0.0507(10) Uani 1 1 d . . . . .
H44 H -0.4052 0.0124 -0.0732 0.061 Uiso 1 1 calc R . . . .
C45 C -0.3125(3) 0.1186(3) 0.0438(2) 0.0403(8) Uani 1 1 d . . . . .
H45 H -0.2694 0.0789 0.0726 0.048 Uiso 1 1 calc R . . . .
C46 C -0.2683(3) 0.1746(3) 0.2578(2) 0.0327(7) Uani 1 1 d . . . . .
C47 C -0.3910(3) 0.1445(3) 0.2364(2) 0.0483(10) Uani 1 1 d . . . . .
H47 H -0.4376 0.1663 0.1895 0.058 Uiso 1 1 calc R . . . .
C48 C -0.4451(4) 0.0827(4) 0.2834(3) 0.0572(12) Uani 1 1 d . . . . .
H48 H -0.5285 0.0630 0.2694 0.069 Uiso 1 1 calc R . . . .
C49 C -0.3779(4) 0.0499(3) 0.3503(3) 0.0557(11) Uani 1 1 d . . . . .
H49 H -0.4155 0.0069 0.3821 0.067 Uiso 1 1 calc R . . . .
C50 C -0.2568(4) 0.0785(3) 0.3720(3) 0.0499(10) Uani 1 1 d . . . . .
H50 H -0.2113 0.0552 0.4184 0.060 Uiso 1 1 calc R . . . .
C51 C -0.2008(3) 0.1416(3) 0.3256(2) 0.0380(8) Uani 1 1 d . . . . .
H51 H -0.1170 0.1618 0.3403 0.046 Uiso 1 1 calc R . . . .

loop_
_atom_site_aniso_label
_atom_site_aniso_U_11
_atom_site_aniso_U_22
_atom_site_aniso_U_33
_atom_site_aniso_U_23
_atom_site_aniso_U_13
_atom_site_aniso_U_12
Tb1 0.02542(8) 0.01909(8) 0.02153(8) 0.00696(5) 0.00990(6) 0.00837(6)
P1 0.0263(4) 0.0200(4) 0.0255(4) 0.0083(3) 0.0094(3) 0.0083(3)
P2 0.0244(4) 0.0294(4) 0.0256(4) 0.0090(3) 0.0126(3) 0.0098(3)
F1 0.113(10) 0.067(5) 0.203(17) 0.003(8) 0.124(12) 0.035(6)
F2 0.043(4) 0.187(16) 0.069(5) 0.007(6) 0.033(3) 0.037(7)
F3 0.084(6) 0.151(12) 0.174(11) 0.124(10) 0.093(8) 0.059(7)
F1A 0.048(5) 0.162(13) 0.133(9) 0.045(8) 0.039(5) 0.059(7)
F2A 0.129(14) 0.061(6) 0.25(2) -0.011(10) 0.160(15) -0.013(7)
F3A 0.071(5) 0.194(19) 0.061(5) -0.018(6) 0.046(4) 0.046(8)
F4 0.086(2) 0.140(3) 0.093(2) 0.092(2) 0.0504(17) 0.070(2)
F5 0.094(2) 0.078(2) 0.094(2) 0.0132(16) 0.0314(17) 0.0655(19)
F6 0.0559(16) 0.0644(17) 0.0877(18) 0.0291(14) 0.0197(14) 0.0337(14)
F7 0.082(2) 0.206(4) 0.0478(16) 0.071(2) 0.0231(15) 0.047(2)
F8 0.112(2) 0.090(2) 0.0658(17) 0.0140(15) 0.0589(17) 0.0436(19)
F9 0.104(2) 0.0554(16) 0.0636(16) 0.0250(13) 0.0494(16) 0.0159(16)
O1 0.0257(11) 0.0226(10) 0.0313(11) 0.0090(9) 0.0121(9) 0.0108(9)
O2 0.0260(11) 0.0283(11) 0.0316(11) 0.0108(9) 0.0127(9) 0.0110(9)
O3 0.0322(12) 0.0244(11) 0.0384(12) 0.0110(9) 0.0215(10) 0.0131(10)
O4 0.0360(12) 0.0279(11) 0.0262(11) 0.0069(9) 0.0142(9) 0.0132(10)
O5 0.0350(13) 0.0347(13) 0.0344(12) 0.0090(10) 0.0189(10) 0.0134(10)
O6 0.0376(13) 0.0246(11) 0.0311(11) 0.0074(9) 0.0135(10) 0.0077(10)
O7 0.0408(13) 0.0254(11) 0.0364(12) 0.0140(9) 0.0215(10) 0.0169(10)
O8 0.0341(12) 0.0290(12) 0.0334(12) 0.0110(10) 0.0099(10) 0.0098(10)
O9 0.0347(12) 0.0306(12) 0.0237(11) 0.0075(9) 0.0111(9) 0.0132(10)
C1 0.047(2) 0.0234(15) 0.0247(15) 0.0063(12) 0.0123(14) 0.0212(15)
C2 0.054(2) 0.044(2) 0.0335(18) 0.0084(15) 0.0253(17) 0.0285(19)
C3 0.044(2) 0.0315(17) 0.0420(19) 0.0169(15) 0.0267(16) 0.0232(16)
C4 0.057(2) 0.041(2) 0.0301(18) 0.0013(15) 0.0122(16) 0.0241(19)
C5 0.054(3) 0.073(3) 0.056(3) 0.007(2) 0.031(2) 0.028(3)
C6 0.048(2) 0.0236(16) 0.0344(17) 0.0046(14) 0.0209(16) 0.0054(15)
C7 0.057(2) 0.0314(18) 0.0417(19) 0.0180(15) 0.0253(18) 0.0188(18)
C8 0.058(2) 0.0283(17) 0.0315(17) 0.0135(14) 0.0247(16) 0.0237(17)
C9 0.055(3) 0.036(2) 0.058(2) 0.0156(18) 0.029(2) 0.0033(18)
C10 0.063(3) 0.044(2) 0.052(2) 0.0270(19) 0.030(2) 0.034(2)
C11 0.0361(19) 0.0352(19) 0.0372(19) 0.0069(15) 0.0062(15) 0.0113(16)
C12 0.043(2) 0.047(2) 0.0273(17) 0.0129(15) 0.0030(15) 0.0159(18)
C13 0.049(2) 0.0302(17) 0.0236(16) 0.0093(13) 0.0121(15) 0.0187(16)
C14 0.034(2) 0.074(3) 0.058(3) 0.016(2) 0.0023(19) 0.010(2)
C15 0.064(3) 0.060(3) 0.0288(19) 0.0155(18) 0.0194(18) 0.024(2)
C16 0.0257(16) 0.0267(16) 0.0367(17) 0.0132(14) 0.0090(13) 0.0074(13)
C17 0.0299(18) 0.0350(19) 0.057(2) 0.0128(17) 0.0188(16) 0.0095(16)
C18 0.034(2) 0.054(3) 0.091(3) 0.018(2) 0.031(2) 0.013(2)
C19 0.027(2) 0.056(3) 0.085(3) 0.025(2) 0.021(2) 0.0079(19)
C20 0.031(2) 0.034(2) 0.066(3) 0.0170(18) 0.0044(18) 0.0012(16)
C21 0.035(2) 0.0316(19) 0.052(2) 0.0088(16) 0.0078(16) 0.0072(16)
C22 0.0353(17) 0.0222(15) 0.0230(14) 0.0064(12) 0.0128(13) 0.0133(13)
C23 0.0389(18) 0.0247(16) 0.0322(16) 0.0082(13) 0.0178(14) 0.0142(14)
C24 0.056(2) 0.0270(16) 0.0350(17) 0.0147(14) 0.0276(16) 0.0222(16)
C25 0.055(2) 0.0266(17) 0.0264(16) 0.0094(13) 0.0130(15) 0.0251(16)
C26 0.0369(18) 0.0279(16) 0.0330(17) 0.0056(14) 0.0094(14) 0.0158(15)
C27 0.0358(17) 0.0186(14) 0.0274(15) 0.0060(12) 0.0136(13) 0.0134(13)
C28 0.0316(17) 0.0288(16) 0.0227(15) 0.0060(12) 0.0065(12) 0.0125(14)
C29 0.057(2) 0.0307(18) 0.0313(17) 0.0088(14) 0.0165(16) 0.0172(17)
C30 0.078(3) 0.038(2) 0.037(2) 0.0038(16) 0.0194(19) 0.029(2)
C31 0.078(3) 0.053(2) 0.0313(19) 0.0057(17) 0.0238(19) 0.032(2)
C32 0.072(3) 0.046(2) 0.0332(19) 0.0163(17) 0.0263(19) 0.023(2)
C33 0.050(2) 0.0306(17) 0.0294(17) 0.0105(14) 0.0150(15) 0.0189(16)
C34 0.0274(16) 0.0379(18) 0.0233(15) 0.0064(13) 0.0072(12) 0.0175(14)
C35 0.049(2) 0.0359(19) 0.0343(18) 0.0100(15) 0.0162(16) 0.0246(17)
C36 0.070(3) 0.051(2) 0.039(2) 0.0106(18) 0.0229(19) 0.042(2)
C37 0.066(3) 0.067(3) 0.040(2) 0.0132(19) 0.0294(19) 0.046(2)
C38 0.044(2) 0.053(2) 0.0377(18) 0.0201(17) 0.0253(16) 0.0278(18)
C39 0.0305(17) 0.0372(18) 0.0263(15) 0.0094(13) 0.0115(13) 0.0179(15)
C40 0.0213(15) 0.0372(18) 0.0268(15) 0.0076(13) 0.0112(12) 0.0072(13)
C41 0.0352(19) 0.052(2) 0.0362(18) 0.0113(16) 0.0132(15) 0.0203(17)
C42 0.039(2) 0.071(3) 0.038(2) 0.016(2) 0.0113(16) 0.027(2)
C43 0.0306(19) 0.074(3) 0.0316(18) 0.0049(19) 0.0072(15) 0.015(2)
C44 0.039(2) 0.058(3) 0.039(2) -0.0070(18) 0.0094(16) 0.0115(19)
C45 0.0349(19) 0.044(2) 0.0372(18) 0.0032(16) 0.0124(15) 0.0136(16)
C46 0.0336(18) 0.0321(17) 0.0308(16) 0.0059(14) 0.0195(14) 0.0052(14)
C47 0.034(2) 0.064(3) 0.042(2) 0.0129(18) 0.0211(17) 0.0085(19)
C48 0.040(2) 0.069(3) 0.051(2) 0.007(2) 0.0297(19) -0.002(2)
C49 0.071(3) 0.046(2) 0.054(2) 0.0146(19) 0.044(2) 0.008(2)
C50 0.074(3) 0.044(2) 0.046(2) 0.0204(18) 0.039(2) 0.023(2)
C51 0.047(2) 0.039(2) 0.0353(18) 0.0137(15) 0.0243(16) 0.0173(17)

loop_
_atom_type_symbol
_atom_type_description
_atom_type_scat_dispersion_real
_atom_type_scat_dispersion_imag
_atom_type_scat_source
C C 0.0033 0.0016 'International Tables Vol C Tables 4.2.6.8 and 6.1.1.4'
H H 0.0000 0.0000 'International Tables Vol C Tables 4.2.6.8 and 6.1.1.4'
O O 0.0106 0.0060 'International Tables Vol C Tables 4.2.6.8 and 6.1.1.4'
F F 0.0171 0.0103 'International Tables Vol C Tables 4.2.6.8 and 6.1.1.4'
P P 0.1023 0.0942 'International Tables Vol C Tables 4.2.6.8 and 6.1.1.4'
Tb Tb -0.1723 4.1537 'International Tables Vol C Tables 4.2.6.8 and 6.1.1.4'

loop_
_geom_angle_atom_site_label_1
_geom_angle_atom_site_label_2
_geom_angle_atom_site_label_3
_geom_angle
O1 Tb1 O2 74.77(7)
O1 Tb1 O4 94.48(7)
O1 Tb1 O5 77.47(7)
O1 Tb1 O6 148.52(7)
O1 Tb1 O7 140.14(7)
O1 Tb1 O8 72.48(7)
O1 Tb1 O9 105.10(7)
O2 Tb1 O4 82.26(7)
O2 Tb1 O5 139.20(7)
O2 Tb1 O6 75.37(7)
O2 Tb1 O7 141.34(7)
O2 Tb1 O8 122.76(7)
O4 Tb1 O6 71.80(7)
O4 Tb1 O8 145.07(7)
O5 Tb1 O4 70.70(7)
O5 Tb1 O6 121.26(7)
O5 Tb1 O8 74.82(8)
O6 Tb1 O8 133.90(7)
O7 Tb1 O4 104.93(7)
O7 Tb1 O5 76.73(7)
O7 Tb1 O6 71.33(8)
O7 Tb1 O8 71.77(8)
O9 Tb1 O2 74.29(7)
O9 Tb1 O4 143.89(7)
O9 Tb1 O5 142.62(8)
O9 Tb1 O6 75.89(7)
O9 Tb1 O7 78.99(7)
O9 Tb1 O8 70.79(7)
O1 P1 C16 110.73(14)
O1 P1 C22 111.64(13)
O1 P1 C28 112.71(13)
C16 P1 C22 105.00(14)
C16 P1 C28 109.88(15)
C22 P1 C28 106.52(14)
O2 P2 C39 113.66(13)
O2 P2 C40 113.06(13)
O2 P2 C46 111.56(14)
C40 P2 C39 106.47(15)
C46 P2 C39 105.84(15)
C46 P2 C40 105.64(15)
P1 O1 Tb1 160.13(12)
P2 O2 Tb1 168.74(13)
C34 O3 C27 119.9(2)
C1 O4 Tb1 138.3(2)
C3 O5 Tb1 134.7(2)
C6 O6 Tb1 133.7(2)
C8 O7 Tb1 130.9(2)
C11 O8 Tb1 134.5(2)
C13 O9 Tb1 132.6(2)
O4 C1 C2 123.4(3)
O4 C1 C4 118.7(3)
C2 C1 C4 117.8(3)
C1 C2 H2 119.0
C3 C2 C1 122.0(3)
C3 C2 H2 119.0
O5 C3 C2 128.5(3)
O5 C3 C5 114.0(3)
C2 C3 C5 117.5(3)
C1 C4 H4A 109.5
C1 C4 H4B 109.5
C1 C4 H4C 109.5
H4A C4 H4B 109.5
H4A C4 H4C 109.5
H4B C4 H4C 109.5
F1 C5 F2 106.0(9)
F1 C5 F3 106.1(8)
F1 C5 C3 115.5(7)
F2 C5 F3 101.5(9)
F2 C5 C3 115.6(4)
F3 C5 C3 111.0(5)
F1A C5 C3 104.4(5)
F2A C5 F1A 106.6(12)
F2A C5 F3A 114.1(10)
F2A C5 C3 114.1(6)
F3A C5 F1A 103.0(8)
F3A C5 C3 113.2(7)
O6 C6 C7 124.1(3)
O6 C6 C9 117.7(3)
C7 C6 C9 118.2(3)
C6 C7 H7 118.8
C8 C7 C6 122.4(3)
C8 C7 H7 118.8
O7 C8 C7 128.2(3)
O7 C8 C10 114.5(3)
C7 C8 C10 117.3(3)
C6 C9 H9A 109.5
C6 C9 H9B 109.5
C6 C9 H9C 109.5
H9A C9 H9B 109.5
H9A C9 H9C 109.5
H9B C9 H9C 109.5
F4 C10 F5 106.8(3)
F4 C10 F6 106.3(3)
F4 C10 C8 113.5(3)
F5 C10 C8 112.2(3)
F6 C10 F5 104.3(3)
F6 C10 C8 113.2(3)
O8 C11 C12 123.3(3)
O8 C11 C14 118.0(3)
C12 C11 C14 118.7(3)
C11 C12 H12 118.8
C13 C12 C11 122.5(3)
C13 C12 H12 118.8
O9 C13 C12 128.3(3)
O9 C13 C15 111.9(3)
C12 C13 C15 119.8(3)
C11 C14 H14A 109.5
C11 C14 H14B 109.5
C11 C14 H14C 109.5
H14A C14 H14B 109.5
H14A C14 H14C 109.5
H14B C14 H14C 109.5
F7 C15 F8 105.1(3)
F7 C15 F9 108.3(4)
F7 C15 C13 115.6(4)
F8 C15 C13 110.8(3)
F9 C15 F8 103.6(4)
F9 C15 C13 112.5(3)
C17 C16 P1 117.2(2)
C17 C16 C21 119.1(3)
C21 C16 P1 123.6(3)
C16 C17 H17 120.0
C16 C17 C18 120.0(4)
C18 C17 H17 120.0
C17 C18 H18 120.0
C19 C18 C17 120.0(4)
C19 C18 H18 120.0
C18 C19 H19 119.6
C20 C19 C18 120.8(4)
C20 C19 H19 119.6
C19 C20 H20 120.2
C19 C20 C21 119.6(4)
C21 C20 H20 120.2
C16 C21 H21 119.7
C20 C21 C16 120.5(4)
C20 C21 H21 119.7
C23 C22 P1 123.8(2)
C27 C22 P1 118.2(2)
C27 C22 C23 117.7(3)
C22 C23 H23 119.6
C24 C23 C22 120.8(3)
C24 C23 H23 119.6
C23 C24 H24 120.1
C25 C24 C23 119.8(3)
C25 C24 H24 120.1
C24 C25 H25 119.6
C24 C25 C26 120.9(3)
C26 C25 H25 119.6
C25 C26 H26 120.5
C25 C26 C27 119.0(3)
C27 C26 H26 120.5
O3 C27 C22 117.2(3)
C26 C27 O3 120.6(3)
C26 C27 C22 121.9(3)
C29 C28 P1 121.3(2)
C33 C28 P1 118.8(2)
C33 C28 C29 119.9(3)
C28 C29 H29 120.0
C30 C29 C28 120.0(3)
C30 C29 H29 120.0
C29 C30 H30 119.9
C31 C30 C29 120.1(3)
C31 C30 H30 119.9
C30 C31 H31 119.9
C30 C31 C32 120.2(3)
C32 C31 H31 119.9
C31 C32 H32 119.9
C31 C32 C33 120.1(3)
C33 C32 H32 119.9
C28 C33 C32 119.6(3)
C28 C33 H33 120.2
C32 C33 H33 120.2
O3 C34 C35 122.8(3)
O3 C34 C39 114.9(3)
C35 C34 C39 122.2(3)
C34 C35 H35 120.8
C36 C35 C34 118.4(3)
C36 C35 H35 120.8
C35 C36 H36 119.5
C37 C36 C35 121.0(3)
C37 C36 H36 119.5
C36 C37 H37 119.8
C36 C37 C38 120.4(3)
C38 C37 H37 119.8
C37 C38 H38 119.8
C37 C38 C39 120.4(3)
C39 C38 H38 119.8
C34 C39 P2 119.9(2)
C34 C39 C38 117.5(3)
C38 C39 P2 122.6(3)
C41 C40 P2 123.1(3)
C41 C40 C45 119.7(3)
C45 C40 P2 117.1(2)
C40 C41 H41 120.0
C40 C41 C42 120.0(4)
C42 C41 H41 120.0
C41 C42 H42 120.0
C43 C42 C41 120.0(4)
C43 C42 H42 120.0
C42 C43 H43 120.0
C44 C43 C42 120.1(3)
C44 C43 H43 120.0
C43 C44 H44 119.6
C43 C44 C45 120.8(4)
C45 C44 H44 119.6
C40 C45 H45 120.3
C44 C45 C40 119.3(4)
C44 C45 H45 120.3
C47 C46 P2 121.3(3)
C51 C46 P2 118.7(3)
C51 C46 C47 120.0(3)
C46 C47 H47 120.0
C48 C47 C46 120.0(4)
C48 C47 H47 120.0
C47 C48 H48 120.1
C49 C48 C47 119.8(4)
C49 C48 H48 120.1
C48 C49 H49 119.6
C48 C49 C50 120.9(4)
C50 C49 H49 119.6
C49 C50 H50 120.0
C49 C50 C51 119.9(4)
C51 C50 H50 120.0
C46 C51 C50 119.4(4)
C46 C51 H51 120.3
C50 C51 H51 120.3

loop_
_geom_bond_atom_site_label_1
_geom_bond_atom_site_label_2
_geom_bond_distance
Tb1 O1 2.334(2)
Tb1 O2 2.357(2)
Tb1 O4 2.377(2)
Tb1 O5 2.363(2)
Tb1 O6 2.399(2)
Tb1 O7 2.357(2)
Tb1 O8 2.410(2)
Tb1 O9 2.347(2)
P1 O1 1.492(2)
P1 C16 1.793(3)
P1 C22 1.802(3)
P1 C28 1.805(3)
P2 O2 1.488(2)
P2 C39 1.806(3)
P2 C40 1.802(3)
P2 C46 1.801(3)
F1 C5 1.277(11)
F2 C5 1.308(10)
F3 C5 1.351(10)
F1A C5 1.358(11)
F2A C5 1.193(10)
F3A C5 1.294(11)
F4 C10 1.326(4)
F5 C10 1.340(5)
F6 C10 1.327(5)
F7 C15 1.309(4)
F8 C15 1.352(5)
F9 C15 1.322(5)
O3 C27 1.390(4)
O3 C34 1.378(4)
O4 C1 1.252(4)
O5 C3 1.255(4)
O6 C6 1.251(4)
O7 C8 1.259(4)
O8 C11 1.239(4)
O9 C13 1.264(4)
C1 C2 1.409(5)
C1 C4 1.504(5)
C2 H2 0.9500
C2 C3 1.377(5)
C3 C5 1.534(5)
C4 H4A 0.9800
C4 H4B 0.9800
C4 H4C 0.9800
C6 C7 1.419(5)
C6 C9 1.504(5)
C7 H7 0.9500
C7 C8 1.375(5)
C8 C10 1.521(5)
C9 H9A 0.9800
C9 H9B 0.9800
C9 H9C 0.9800
C11 C12 1.428(5)
C11 C14 1.515(5)
C12 H12 0.9500
C12 C13 1.363(5)
C13 C15 1.518(5)
C14 H14A 0.9800
C14 H14B 0.9800
C14 H14C 0.9800
C16 C17 1.380(5)
C16 C21 1.393(5)
C17 H17 0.9500
C17 C18 1.379(5)
C18 H18 0.9500
C18 C19 1.377(6)
C19 H19 0.9500
C19 C20 1.363(6)
C20 H20 0.9500
C20 C21 1.377(5)
C21 H21 0.9500
C22 C23 1.398(4)
C22 C27 1.390(4)
C23 H23 0.9500
C23 C24 1.382(4)
C24 H24 0.9500
C24 C25 1.376(5)
C25 H25 0.9500
C25 C26 1.377(5)
C26 H26 0.9500
C26 C27 1.380(4)
C28 C29 1.383(4)
C28 C33 1.387(4)
C29 H29 0.9500
C29 C30 1.385(5)
C30 H30 0.9500
C30 C31 1.375(6)
C31 H31 0.9500
C31 C32 1.380(5)
C32 H32 0.9500
C32 C33 1.390(5)
C33 H33 0.9500
C34 C35 1.386(4)
C34 C39 1.391(5)
C35 H35 0.9500
C35 C36 1.384(5)
C36 H36 0.9500
C36 C37 1.367(6)
C37 H37 0.9500
C37 C38 1.385(5)
C38 H38 0.9500
C38 C39 1.402(4)
C40 C41 1.378(5)
C40 C45 1.393(5)
C41 H41 0.9500
C41 C42 1.390(5)
C42 H42 0.9500
C42 C43 1.373(6)
C43 H43 0.9500
C43 C44 1.367(6)
C44 H44 0.9500
C44 C45 1.382(5)
C45 H45 0.9500
C46 C47 1.392(5)
C46 C51 1.385(5)
C47 H47 0.9500
C47 C48 1.382(5)
C48 H48 0.9500
C48 C49 1.372(6)
C49 H49 0.9500
C49 C50 1.374(6)
C50 H50 0.9500
C50 C51 1.396(5)
C51 H51 0.9500

loop_
_geom_torsion_atom_site_label_1
_geom_torsion_atom_site_label_2
_geom_torsion_atom_site_label_3
_geom_torsion_atom_site_label_4
_geom_torsion
Tb1 O4 C1 C2 -9.9(5)
Tb1 O4 C1 C4 172.8(2)
Tb1 O5 C3 C2 12.4(5)
Tb1 O5 C3 C5 -169.8(3)
Tb1 O6 C6 C7 -18.1(5)
Tb1 O6 C6 C9 162.2(2)
Tb1 O7 C8 C7 26.5(5)
Tb1 O7 C8 C10 -156.3(2)
Tb1 O8 C11 C12 -23.2(5)
Tb1 O8 C11 C14 156.7(3)
Tb1 O9 C13 C12 22.0(5)
Tb1 O9 C13 C15 -159.9(2)
P1 C16 C17 C18 173.4(3)
P1 C16 C21 C20 -173.1(3)
P1 C22 C23 C24 173.5(2)
P1 C22 C27 O3 -1.1(3)
P1 C22 C27 C26 -174.3(2)
P1 C28 C29 C30 178.3(3)
P1 C28 C33 C32 -177.5(3)
P2 C40 C41 C42 -179.1(3)
P2 C40 C45 C44 178.3(3)
P2 C46 C47 C48 -176.6(3)
P2 C46 C51 C50 177.3(3)
O1 P1 C16 C17 13.9(3)
O1 P1 C16 C21 -171.1(3)
O1 P1 C22 C23 -118.4(3)
O1 P1 C22 C27 56.0(3)
O1 P1 C28 C29 -166.0(3)
O1 P1 C28 C33 11.9(3)
O2 P2 C39 C34 52.0(3)
O2 P2 C39 C38 -127.9(3)
O2 P2 C40 C41 -129.6(3)
O2 P2 C40 C45 51.5(3)
O2 P2 C46 C47 -164.2(3)
O2 P2 C46 C51 18.3(3)
O3 C34 C35 C36 -178.3(3)
O3 C34 C39 P2 -1.5(4)
O3 C34 C39 C38 178.5(3)
O4 C1 C2 C3 -3.9(5)
O5 C3 C5 F1 134.5(12)
O5 C3 C5 F2 10.0(13)
O5 C3 C5 F3 -104.8(11)
O5 C3 C5 F1A 62.4(11)
O5 C3 C5 F2A -53.6(18)
O5 C3 C5 F3A 173.7(11)
O6 C6 C7 C8 -5.4(5)
O7 C8 C10 F4 149.5(3)
O7 C8 C10 F5 -89.4(4)
O7 C8 C10 F6 28.3(4)
O8 C11 C12 C13 0.1(6)
O9 C13 C15 F7 175.8(4)
O9 C13 C15 F8 -64.8(4)
O9 C13 C15 F9 50.7(4)
C1 C2 C3 O5 2.5(6)
C1 C2 C3 C5 -175.3(4)
C2 C3 C5 F1 -47.5(13)
C2 C3 C5 F2 -172.0(12)
C2 C3 C5 F3 73.2(11)
C2 C3 C5 F1A -119.6(10)
C2 C3 C5 F2A 124.4(17)
C2 C3 C5 F3A -8.3(12)
C4 C1 C2 C3 173.5(3)
C6 C7 C8 O7 1.0(6)
C6 C7 C8 C10 -176.1(3)
C7 C8 C10 F4 -33.0(5)
C7 C8 C10 F5 88.2(4)
C7 C8 C10 F6 -154.2(3)
C9 C6 C7 C8 174.3(3)
C11 C12 C13 O9 0.5(6)
C11 C12 C13 C15 -177.6(3)
C12 C13 C15 F7 -5.8(6)
C12 C13 C15 F8 113.5(4)
C12 C13 C15 F9 -131.0(4)
C14 C11 C12 C13 -179.8(4)
C16 P1 O1 Tb1 90.9(4)
C16 P1 C22 C23 1.7(3)
C16 P1 C22 C27 176.1(2)
C16 P1 C28 C29 70.0(3)
C16 P1 C28 C33 -112.1(3)
C16 C17 C18 C19 0.5(6)
C17 C16 C21 C20 1.7(5)
C17 C18 C19 C20 0.8(7)
C18 C19 C20 C21 -0.9(7)
C19 C20 C21 C16 -0.4(6)
C21 C16 C17 C18 -1.8(5)
C22 P1 O1 Tb1 -152.5(3)
C22 P1 C16 C17 -106.7(3)
C22 P1 C16 C21 68.3(3)
C22 P1 C28 C29 -43.3(3)
C22 P1 C28 C33 134.6(3)
C22 C23 C24 C25 0.6(4)
C23 C22 C27 O3 173.6(2)
C23 C22 C27 C26 0.5(4)
C23 C24 C25 C26 0.2(5)
C24 C25 C26 C27 -0.7(5)
C25 C26 C27 O3 -172.6(3)
C25 C26 C27 C22 0.3(4)
C27 O3 C34 C35 -7.9(4)
C27 O3 C34 C39 174.0(3)
C27 C22 C23 C24 -0.9(4)
C28 P1 O1 Tb1 -32.6(4)
C28 P1 C16 C17 139.1(3)
C28 P1 C16 C21 -45.9(3)
C28 P1 C22 C23 118.2(3)
C28 P1 C22 C27 -67.4(3)
C28 C29 C30 C31 -0.3(6)
C29 C28 C33 C32 0.5(5)
C29 C30 C31 C32 -0.7(7)
C30 C31 C32 C33 1.6(7)
C31 C32 C33 C28 -1.5(6)
C33 C28 C29 C30 0.4(5)
C34 O3 C27 C22 112.6(3)
C34 O3 C27 C26 -74.1(4)
C34 C35 C36 C37 0.0(6)
C35 C34 C39 P2 -179.6(2)
C35 C34 C39 C38 0.3(5)
C35 C36 C37 C38 0.3(6)
C36 C37 C38 C39 -0.3(6)
C37 C38 C39 P2 179.9(3)
C37 C38 C39 C34 0.0(5)
C39 P2 O2 Tb1 -162.2(6)
C39 P2 C40 C41 -4.1(3)
C39 P2 C40 C45 177.0(2)
C39 P2 C46 C47 71.7(3)
C39 P2 C46 C51 -105.8(3)
C39 C34 C35 C36 -0.4(5)
C40 P2 O2 Tb1 -40.6(7)
C40 P2 C39 C34 -73.1(3)
C40 P2 C39 C38 107.0(3)
C40 P2 C46 C47 -41.0(3)
C40 P2 C46 C51 141.5(3)
C40 C41 C42 C43 0.8(6)
C41 C40 C45 C44 -0.6(5)
C41 C42 C43 C44 -0.6(6)
C42 C43 C44 C45 -0.3(6)
C43 C44 C45 C40 0.9(6)
C45 C40 C41 C42 -0.2(5)
C46 P2 O2 Tb1 78.3(7)
C46 P2 C39 C34 174.8(3)
C46 P2 C39 C38 -5.1(3)
C46 P2 C40 C41 108.2(3)
C46 P2 C40 C45 -70.7(3)
C46 C47 C48 C49 -1.0(6)
C47 C46 C51 C50 -0.2(5)
C47 C48 C49 C50 0.6(6)
C48 C49 C50 C51 0.0(6)
C49 C50 C51 C46 -0.2(5)
C51 C46 C47 C48 0.8(6)
